data_7060039
loop_
_publ_author_name
'Giri, Bishnubasu'
'Kumbhakar, Sadananda'
'Selvan K, Kalai'
'Muley, Arabinda'
'Maji, Somnath'

_publ_section_title
;
 Ruthenium nitrosyl complexes with the molecular framework
 [RuII(dmdptz)(bpy)(NO)]n+ (dmdptz:
 N,N-dimethyl-4,6-di(pyridin-2-yl)-1,3,5-triazin-2-amine and bpy:
 2,2&#x2032;-bipyridine). Electronic structure, reactivity aspects,
 photorelease, and scavenging of NO
;
_journal_issue 43
_journal_name_full 'New Journal of Chemistry'
_journal_page_first 18732
_journal_page_last 18744
_journal_paper_doi 10.1039/D0NJ03923C
_journal_volume 44
_journal_year 2020
_chemical_formula_moiety '1.14(C25 H22 N9 O2 Ru), 1.14(Cl O4), 1.14(H2 O)'
_chemical_formula_sum 'C28.571 H27.429 Cl1.143 N10.286 O8 Ru1.143'
_chemical_formula_weight 798.91
_space_group_crystal_system orthorhombic
_space_group_IT_number 61
_space_group_name_Hall '-P 2ac 2ab'
_space_group_name_H-M_alt 'P b c a'
_symmetry_Int_Tables_number 61
_atom_sites_solution_primary iterative
_audit_creation_date 2020-01-27
_audit_creation_method
;
Olex2 1.2
(compiled 2018.05.29 svn.r3508 for OlexSys, GUI svn.r5506)
;
_audit_update_record
;
2020-10-05 deposited with the CCDC.	2020-10-12 downloaded from the CCDC.
;
_cell_angle_alpha 90
_cell_angle_beta 90
_cell_angle_gamma 90
_cell_formula_units_Z 7
_cell_length_a 16.07395(18)
_cell_length_b 16.71663(17)
_cell_length_c 20.7947(2)
_cell_measurement_reflns_used 9677
_cell_measurement_temperature 290
_cell_measurement_theta_max 69.6980
_cell_measurement_theta_min 4.2530
_cell_volume 5587.58(10)
_computing_cell_refinement 'CrysAlisPro 1.171.39.46e (Rigaku OD, 2018)'
_computing_data_collection 'CrysAlisPro 1.171.39.46e (Rigaku OD, 2018)'
_computing_data_reduction 'CrysAlisPro 1.171.39.46e (Rigaku OD, 2018)'
_computing_molecular_graphics 'Olex2 (Dolomanov et al., 2009)'
_computing_publication_material 'Olex2 (Dolomanov et al., 2009)'
_computing_structure_refinement 'olex2.refine (Bourhis et al., 2015)'
_computing_structure_solution 'olex2.solve (Bourhis et al., 2015)'
_diffrn_ambient_temperature 290
_diffrn_detector 'CCD plate'
_diffrn_detector_area_resol_mean 16.1293
_diffrn_detector_type Eos
_diffrn_measured_fraction_theta_full 0.9947
_diffrn_measured_fraction_theta_max 0.9947
_diffrn_measurement_details
;
List of Runs (angles in degrees, time in seconds):

  # Type    Start    End  Width  t~exp~   \w     \q     \k     \f   Frames
#--------------------------------------------------------------------------
  1  \w    -18.00   8.00   1.00    1.88    --    0.00 -57.00-120.00   26
  2  \w    -40.00   0.00   1.00    1.88    --    0.00 116.00 -58.00   40
  3  \w    -58.00 -23.00   1.00    1.88    --    0.00 -57.00-120.00   35
  4  \w     24.00 109.00   1.00    7.50    --   54.00-125.00-150.00   85
  5  \w      0.00  27.00   1.00    7.50    --   54.00 -57.00-150.00   27
  6  \w     50.00 117.00   1.00    7.50    --   54.00  38.00  60.00   67
  7  \w     68.00 100.00   1.00    7.50    --   54.00 164.00  90.00   32
  8  \w     75.00 112.00   1.00    7.50    --  108.00-111.00 -90.00   37
  9  \w     82.00 111.00   1.00    7.50    --  108.00-111.00  30.00   29
 10  \w    134.00 175.00   1.00    7.50    --  108.00  63.00  90.00   41
 11  \w    146.00 175.00   1.00    7.50    --  108.00  50.00-150.00   29
 12  \w     56.00  89.00   1.00    7.50    --  108.00 -38.00 -30.00   33
 13  \w     44.00  95.00   1.00    7.50    --  108.00 -77.00   0.00   51
 14  \w    114.00 139.00   1.00    7.50    --  108.00 -77.00   0.00   25
 15  \w    153.00 178.00   1.00    7.50    --  108.00  50.00-120.00   25
 16  \w     37.00  63.00   1.00    7.50    --  108.00-111.00  30.00   26
 17  \w     98.00 129.00   1.00    7.50    --  108.00  50.00-120.00   31
 18  \w    150.00 175.00   1.00    7.50    --  108.00  63.00 150.00   25
 19  \w    104.00 133.00   1.00    7.50    --  108.00  63.00 150.00   29
 20  \w    118.00 150.00   1.00    7.50    --  108.00 178.00 -60.00   32
 21  \w     46.00  72.00   1.00    7.50    --  108.00 -63.00 -30.00   26
 22  \w     48.00  73.00   1.00    7.50    --  108.00 -63.00  60.00   25
 23  \w     95.00 127.00   1.00    7.50    --  108.00 -63.00  60.00   32
 24  \w     92.00 117.00   1.00    7.50    --  108.00  25.00-180.00   25
 25  \w     57.00 101.00   1.00    7.50    --  108.00 178.00 -60.00   44
;
_diffrn_measurement_device 'four-circle diffractometer'
_diffrn_measurement_device_type 'SuperNova, Dual, Cu at home/near, Eos'
_diffrn_measurement_method '\w scans'
_diffrn_orient_matrix_type 'CrysAlisPro convention (1999,Acta A55,543-557)'
_diffrn_orient_matrix_UB_11 -0.0198065000
_diffrn_orient_matrix_UB_12 -0.0665306000
_diffrn_orient_matrix_UB_13 -0.0489642000
_diffrn_orient_matrix_UB_21 -0.0925978000
_diffrn_orient_matrix_UB_22 0.0040019000
_diffrn_orient_matrix_UB_23 0.0189086000
_diffrn_orient_matrix_UB_31 -0.0148988000
_diffrn_orient_matrix_UB_32 0.0636477000
_diffrn_orient_matrix_UB_33 -0.0522636000
_diffrn_radiation_monochromator mirror
_diffrn_radiation_probe x-ray
_diffrn_radiation_type 'Cu K\a'
_diffrn_radiation_wavelength 1.54184
_diffrn_reflns_av_R_equivalents 0.0259
_diffrn_reflns_av_unetI/netI 0.0200
_diffrn_reflns_limit_h_max 17
_diffrn_reflns_limit_h_min -19
_diffrn_reflns_limit_k_max 20
_diffrn_reflns_limit_k_min -19
_diffrn_reflns_limit_l_max 18
_diffrn_reflns_limit_l_min -25
_diffrn_reflns_number 19322
_diffrn_reflns_theta_full 69.9951
_diffrn_reflns_theta_max 70.00
_diffrn_reflns_theta_min 4.25
_diffrn_source 'micro-focus sealed X-ray tube'
_diffrn_source_type 'SuperNova (Cu) X-ray Source'
_exptl_absorpt_coefficient_mu 5.969
_exptl_absorpt_correction_T_max 1.00000
_exptl_absorpt_correction_T_min 0.84234
_exptl_absorpt_correction_type multi-scan
_exptl_absorpt_process_details
;
CrysAlisPro 1.171.39.46e (Rigaku Oxford Diffraction, 2018)
Empirical absorption correction using spherical harmonics,
 implemented in SCALE3 ABSPACK scaling algorithm.
;
_exptl_crystal_colour 'dull reddish black'
_exptl_crystal_colour_lustre dull
_exptl_crystal_colour_modifier reddish
_exptl_crystal_colour_primary black
_exptl_crystal_density_diffrn 1.6618
_exptl_crystal_description cube
_exptl_crystal_F_000 2844.2798
_exptl_crystal_size_max 0.15
_exptl_crystal_size_mid 0.13
_exptl_crystal_size_min 0.09
_refine_diff_density_max 0.6264
_refine_diff_density_min -1.0760
_refine_diff_density_rms 0.0855
_refine_ls_d_res_high 0.8204
_refine_ls_d_res_low 10.3974
_refine_ls_goodness_of_fit_ref 1.0490
_refine_ls_hydrogen_treatment constr
_refine_ls_matrix_type full
_refine_ls_number_constraints 43
_refine_ls_number_parameters 393
_refine_ls_number_reflns 5265
_refine_ls_number_restraints 0
_refine_ls_restrained_S_all 1.0490
_refine_ls_R_factor_all 0.0413
_refine_ls_R_factor_gt 0.0380
_refine_ls_shift/su_max 0.0001
_refine_ls_shift/su_mean 0.0000
_refine_ls_structure_factor_coef Fsqd
_refine_ls_weighting_details 'w=1/[\s^2^(Fo^2^)+(0.0661P)^2^+4.1287P] where P=(Fo^2^+2Fc^2^)/3'
_refine_ls_weighting_scheme calc
_refine_ls_wR_factor_gt 0.1037
_refine_ls_wR_factor_ref 0.1078
_reflns_Friedel_coverage 0.0
_reflns_limit_h_max 19
_reflns_limit_h_min 0
_reflns_limit_k_max 20
_reflns_limit_k_min 0
_reflns_limit_l_max 25
_reflns_limit_l_min 0
_reflns_number_gt 4756
_reflns_number_total 5265
_reflns_threshold_expression I>=2u(I)
_cod_data_source_file d0nj03923c2.cif
_cod_data_source_block exp_9452
_cod_depositor_comments 'Adding full bibliography for 7060037--7060039.cif.'
_cod_original_cell_volume 5587.59(10)
_cod_database_code 7060039
_chemical_oxdiff_formula C25H22ClN9O6Ru
_reflns_odcompleteness_completeness 92.52
_reflns_odcompleteness_iscentric 1
_reflns_odcompleteness_theta 74.33
_olex2_refinement_description
;
1. Fixed Uiso
 At 1.2 times of:
  All C(H) groups
 At 1.5 times of:
  All C(H,H,H) groups, All O(H,H) groups
2.a Free rotating group:
 O5aa(H5aa,H5ab)
2.b Aromatic/amide H refined with riding coordinates:
 C1(H1), C22(H22), C2(H2), C3(H3), C10(H10), C4(H4), C11(H11), C12(H12),
 C16(H16), C20(H20), C14(H14), C23(H23), C15(H15), C13(H13), C21(H21), C17(H17)
2.c Idealised Me refined as rotating group:
 C24(H24a,H24b,H24c), C25(H25a,H25b,H25c)
;
_olex2_date_sample_data_collection 2019-02-01
_olex2_submission_special_instructions 'No special instructions were received'
_oxdiff_exptl_absorpt_empirical_details
;
Empirical correction (ABSPACK) includes:
- Absorption correction using spherical harmonics
- Frame scaling
;
_oxdiff_exptl_absorpt_empirical_full_max 1.527
_oxdiff_exptl_absorpt_empirical_full_min 0.795

loop_
_space_group_symop_id
_space_group_symop_operation_xyz
1 x,y,z
2 x+1/2,-y+1/2,-z
3 -x,y+1/2,-z+1/2
4 -x+1/2,-y,z+1/2
5 -x,-y,-z
6 -x-1/2,y-1/2,z
7 x,-y-1/2,z-1/2
8 x-1/2,y,-z-1/2

loop_
_atom_site_label
_atom_site_type_symbol
_atom_site_fract_x
_atom_site_fract_y
_atom_site_fract_z
_atom_site_U_iso_or_equiv
_atom_site_adp_type
_atom_site_occupancy
_atom_site_refinement_flags_posn
Ru1 Ru 0.712622(13) 0.675813(12) 0.557168(10) 0.03306(10) Uani 1.000000 .
Cl Cl 0.88915(9) 0.67307(8) 0.31156(6) 0.0853(3) Uani 1.000000 .
N2 N 0.73642(15) 0.59861(14) 0.48814(11) 0.0359(5) Uani 1.000000 .
N5 N 0.78712(14) 0.77017(14) 0.52627(12) 0.0380(5) Uani 1.000000 .
O1 O 0.65555(17) 0.56443(15) 0.65194(12) 0.0610(6) Uani 1.000000 .
N4 N 0.69286(16) 0.76025(14) 0.62848(11) 0.0393(5) Uani 1.000000 .
N7 N 0.81121(17) 0.48697(16) 0.45231(12) 0.0413(5) Uani 1.000000 .
N1 N 0.81616(15) 0.61374(14) 0.59339(11) 0.0374(5) Uani 1.000000 .
C19 C 0.79393(19) 0.83230(18) 0.56813(17) 0.0409(7) Uani 1.000000 .
C9 C 0.61918(18) 0.65392(17) 0.43819(13) 0.0360(6) Uani 1.000000 .
O2 O 0.57256(16) 0.56992(16) 0.57228(15) 0.0677(7) Uani 1.000000 .
C8 C 0.68491(18) 0.59224(17) 0.43721(12) 0.0351(6) Uani 1.000000 .
N8 N 0.69265(15) 0.53767(14) 0.39259(11) 0.0390(5) Uani 1.000000 .
C6 C 0.79709(17) 0.54378(17) 0.49363(14) 0.0367(6) Uani 1.000000 .
N9 N 0.76811(18) 0.42923(15) 0.35710(13) 0.0473(6) Uani 1.000000 .
N3 N 0.62042(14) 0.70357(14) 0.49083(11) 0.0363(5) Uani 1.000000 .
N6 N 0.63713(16) 0.59362(14) 0.59822(12) 0.0425(5) Uani 1.000000 .
C1 C 0.85537(19) 0.6244(2) 0.65028(14) 0.0443(7) Uani 1.000000 .
H1 H 0.83678(19) 0.6646(2) 0.67771(14) 0.0531(8) Uiso 1.000000 R
C22 C 0.8819(2) 0.8367(2) 0.45556(19) 0.0569(9) Uani 1.000000 .
H22 H 0.9100(2) 0.8378(2) 0.41650(19) 0.0683(10) Uiso 1.000000 R
C5 C 0.84435(19) 0.55375(18) 0.55470(13) 0.0380(6) Uani 1.000000 .
C18 C 0.7409(2) 0.82681(16) 0.62554(15) 0.0404(6) Uani 1.000000 .
C2 C 0.9223(2) 0.5777(2) 0.66919(15) 0.0540(8) Uani 1.000000 .
H2 H 0.9486(2) 0.5872(2) 0.70827(15) 0.0648(10) Uiso 1.000000 R
C3 C 0.9493(2) 0.5171(2) 0.62952(18) 0.0576(9) Uani 1.000000 .
H3 H 0.9933(2) 0.4845(2) 0.64188(18) 0.0691(10) Uiso 1.000000 R
C10 C 0.56085(19) 0.66155(18) 0.39015(15) 0.0425(6) Uani 1.000000 .
H10 H 0.56005(19) 0.62586(18) 0.35585(15) 0.0510(8) Uiso 1.000000 R
C4 C 0.9101(2) 0.5054(2) 0.57103(17) 0.0492(7) Uani 1.000000 .
H4 H 0.9281(2) 0.4654(2) 0.54320(17) 0.0590(9) Uiso 1.000000 R
C7 C 0.75740(19) 0.48580(17) 0.40061(13) 0.0389(6) Uani 1.000000 .
C24 C 0.7139(2) 0.4209(2) 0.30136(17) 0.0596(10) Uani 1.000000 .
H24a H 0.6665(10) 0.4553(14) 0.3062(7) 0.0894(15) Uiso 1.000000 GR
H24b H 0.7439(6) 0.4355(17) 0.2632(2) 0.0894(15) Uiso 1.000000 GR
H24c H 0.6956(15) 0.3664(5) 0.2979(8) 0.0894(15) Uiso 1.000000 GR
C11 C 0.50334(19) 0.7231(2) 0.39358(16) 0.0491(7) Uani 1.000000 .
H11 H 0.46444(19) 0.7304(2) 0.36100(16) 0.0589(9) Uiso 1.000000 R
C12 C 0.5048(2) 0.7731(2) 0.44591(16) 0.0494(8) Uani 1.000000 .
H12 H 0.4667(2) 0.8148(2) 0.44908(16) 0.0593(9) Uiso 1.000000 R
C16 C 0.6820(3) 0.8759(2) 0.72309(19) 0.0720(11) Uani 1.000000 .
H16 H 0.6792(3) 0.9140(2) 0.75560(19) 0.0865(14) Uiso 1.000000 R
C20 C 0.8469(2) 0.8960(2) 0.55566(17) 0.0502(8) Uani 1.000000 .
H20 H 0.8527(2) 0.9372(2) 0.58546(17) 0.0602(9) Uiso 1.000000 R
O3aa O 0.8082(3) 0.6981(4) 0.3304(2) 0.1366(19) Uani 1.000000 .
C14 C 0.6381(2) 0.7532(2) 0.67727(17) 0.0551(8) Uani 1.000000 .
H14 H 0.6038(2) 0.7085(2) 0.67879(17) 0.0661(10) Uiso 1.000000 R
C23 C 0.8303(2) 0.7735(2) 0.47087(16) 0.0479(7) Uani 1.000000 .
H23 H 0.8252(2) 0.7315(2) 0.44177(16) 0.0575(8) Uiso 1.000000 R
C15 C 0.6312(3) 0.8097(2) 0.72461(19) 0.0673(11) Uani 1.000000 .
H15 H 0.5925(3) 0.8034(2) 0.75750(19) 0.0807(13) Uiso 1.000000 R
C13 C 0.56295(18) 0.76145(17) 0.49383(16) 0.0439(6) Uani 1.000000 .
H13 H 0.56220(18) 0.79499(17) 0.52951(16) 0.0527(8) Uiso 1.000000 R
C25 C 0.8364(3) 0.3728(2) 0.3609(2) 0.0680(11) Uani 1.000000 .
H25a H 0.8812(9) 0.3960(8) 0.3851(14) 0.1020(16) Uiso 1.000000 GR
H25b H 0.8179(6) 0.3248(8) 0.3818(15) 0.1020(16) Uiso 1.000000 GR
H25c H 0.8554(14) 0.3602(16) 0.3183(2) 0.1020(16) Uiso 1.000000 GR
O5aa O 0.5009(3) 0.4889(3) 0.7055(2) 0.1125(13) Uani 1.000000 .
H5aa H 0.516(4) 0.511(5) 0.6704(17) 0.169(2) Uiso 1.000000 G
H5ab H 0.540(3) 0.500(5) 0.732(2) 0.169(2) Uiso 1.000000 G
C21 C 0.8908(2) 0.8979(2) 0.49900(19) 0.0575(9) Uani 1.000000 .
H21 H 0.9264(2) 0.9404(2) 0.49013(19) 0.0690(10) Uiso 1.000000 R
C17 C 0.7371(3) 0.8850(2) 0.67273(18) 0.0601(9) Uani 1.000000 .
H17 H 0.7712(3) 0.9298(2) 0.67054(18) 0.0721(11) Uiso 1.000000 R
O0aa O 0.9455(3) 0.6756(3) 0.3631(3) 0.145(2) Uani 1.000000 .
O3 O 0.8836(4) 0.5904(3) 0.2949(4) 0.193(3) Uani 1.000000 .
O O 0.9137(4) 0.7158(6) 0.2624(4) 0.251(5) Uani 1.000000 .

loop_
_atom_site_aniso_label
_atom_site_aniso_U_11
_atom_site_aniso_U_22
_atom_site_aniso_U_33
_atom_site_aniso_U_12
_atom_site_aniso_U_13
_atom_site_aniso_U_23
Ru1 0.03789(15) 0.02990(15) 0.03139(15) -0.00003(7) 0.00018(7) -0.00254(7)
Cl 0.0882(8) 0.0954(9) 0.0722(7) 0.0097(6) 0.0058(6) -0.0211(6)
N2 0.0386(12) 0.0340(11) 0.0352(11) 0.0031(10) -0.0052(10) -0.0022(9)
N5 0.0389(12) 0.0360(12) 0.0391(13) 0.0002(9) -0.0000(9) 0.0023(10)
O1 0.0758(16) 0.0575(14) 0.0496(13) -0.0132(12) -0.0013(12) 0.0132(11)
N4 0.0483(13) 0.0338(12) 0.0358(12) -0.0000(10) 0.0014(10) -0.0027(9)
N7 0.0421(13) 0.0404(13) 0.0414(12) 0.0058(11) -0.0056(10) -0.0050(10)
N1 0.0403(12) 0.0391(12) 0.0327(11) -0.0032(10) -0.0014(9) 0.0010(9)
C19 0.0447(17) 0.0304(15) 0.0477(17) 0.0023(11) -0.0052(13) 0.0024(12)
C9 0.0378(14) 0.0333(13) 0.0368(14) 0.0001(12) 0.0006(11) 0.0038(10)
O2 0.0519(14) 0.0565(15) 0.0947(19) -0.0157(12) -0.0194(14) 0.0174(14)
C8 0.0394(14) 0.0333(14) 0.0325(13) -0.0005(12) -0.0009(11) 0.0010(10)
N8 0.0432(12) 0.0370(12) 0.0368(12) 0.0024(10) -0.0061(10) -0.0038(10)
C6 0.0391(14) 0.0345(14) 0.0365(14) 0.0008(11) -0.0012(11) 0.0006(11)
N9 0.0597(15) 0.0397(14) 0.0425(14) 0.0084(12) -0.0050(12) -0.0103(11)
N3 0.0392(12) 0.0320(11) 0.0376(12) 0.0006(10) 0.0012(9) 0.0016(9)
N6 0.0474(14) 0.0321(11) 0.0480(13) -0.0005(10) 0.0017(11) -0.0011(10)
C1 0.0465(16) 0.0551(18) 0.0312(13) -0.0080(14) -0.0011(12) 0.0022(12)
C22 0.0489(19) 0.064(2) 0.0576(19) 0.0022(16) 0.0106(16) 0.0183(17)
C5 0.0385(15) 0.0378(15) 0.0378(14) -0.0014(12) -0.0046(11) 0.0023(11)
C18 0.0470(16) 0.0336(14) 0.0406(15) 0.0020(11) -0.0046(13) -0.0026(11)
C2 0.0520(18) 0.072(2) 0.0381(15) -0.0081(17) -0.0102(14) 0.0092(15)
C3 0.0494(18) 0.066(2) 0.058(2) 0.0067(16) -0.0140(15) 0.0125(17)
C10 0.0450(16) 0.0437(15) 0.0388(15) 0.0023(13) -0.0002(12) 0.0060(12)
C4 0.0460(17) 0.0495(18) 0.0521(17) 0.0040(14) -0.0080(14) 0.0016(14)
C7 0.0444(15) 0.0358(13) 0.0365(13) 0.0020(12) -0.0014(12) -0.0012(11)
C24 0.084(3) 0.051(2) 0.0433(18) 0.0063(17) -0.0168(16) -0.0129(15)
C11 0.0400(15) 0.0547(18) 0.0525(17) 0.0062(13) -0.0029(13) 0.0159(14)
C12 0.0425(16) 0.0454(17) 0.060(2) 0.0117(14) 0.0051(13) 0.0108(14)
C16 0.106(3) 0.058(2) 0.052(2) -0.004(2) 0.013(2) -0.0242(17)
C20 0.0495(18) 0.0360(15) 0.065(2) -0.0014(14) -0.0029(14) 0.0037(13)
O3aa 0.094(3) 0.192(5) 0.124(4) 0.023(3) -0.011(3) -0.070(4)
C14 0.066(2) 0.0512(18) 0.0477(17) -0.0056(16) 0.0176(16) -0.0109(14)
C23 0.0500(17) 0.0494(17) 0.0442(16) -0.0002(14) 0.0031(13) 0.0054(13)
C15 0.085(3) 0.066(2) 0.050(2) -0.004(2) 0.0186(19) -0.0149(17)
C13 0.0436(15) 0.0368(14) 0.0514(16) 0.0059(12) 0.0065(13) 0.0025(12)
C25 0.073(2) 0.059(2) 0.072(2) 0.0240(19) -0.009(2) -0.0243(18)
O5aa 0.101(3) 0.146(4) 0.091(3) -0.022(3) 0.031(2) -0.005(3)
C21 0.0502(18) 0.0455(17) 0.077(2) -0.0049(15) 0.0030(17) 0.0149(17)
C17 0.080(2) 0.0414(17) 0.059(2) -0.0085(17) -0.0010(19) -0.0122(15)
O0aa 0.109(3) 0.208(6) 0.117(4) 0.029(3) -0.021(3) -0.053(4)
O3 0.221(6) 0.122(4) 0.236(7) 0.057(4) -0.087(6) -0.057(5)
O 0.150(5) 0.381(12) 0.221(8) 0.006(7) 0.048(5) 0.181(8)

loop_
_atom_type_symbol
_atom_type_scat_dispersion_real
_atom_type_scat_dispersion_imag
_atom_type_scat_Cromer_Mann_a1
_atom_type_scat_Cromer_Mann_a2
_atom_type_scat_Cromer_Mann_a3
_atom_type_scat_Cromer_Mann_a4
_atom_type_scat_Cromer_Mann_b1
_atom_type_scat_Cromer_Mann_b2
_atom_type_scat_Cromer_Mann_b3
_atom_type_scat_Cromer_Mann_b4
_atom_type_scat_Cromer_Mann_c
_atom_type_scat_source
_atom_type_scat_dispersion_source
Ru 0.07491 3.26787 19.26740 12.91820 4.86337 1.56756 0.80852 8.43467 24.79970 94.29280 5.37873983383 'International Tables Volume C Table 6.1.1.4 (pp. 500-502)' 'Henke, Gullikson and Davis, At. Data and Nucl. Data Tables, 1993, 54, 2'
C 0.01920 0.00962 2.31000 1.02000 1.58860 0.86500 20.84390 10.20750 0.56870 51.65120 0.215599998832 'International Tables Volume C Table 6.1.1.4 (pp. 500-502)' 'Henke, Gullikson and Davis, At. Data and Nucl. Data Tables, 1993, 54, 2'
Cl 0.36843 0.69943 11.46040 7.19640 6.25560 1.64550 0.01040 1.16620 18.51940 47.77840 -9.55739974976 'International Tables Volume C Table 6.1.1.4 (pp. 500-502)' 'Henke, Gullikson and Davis, At. Data and Nucl. Data Tables, 1993, 54, 2'
H 0.00000 0.00000 0.49300 0.32291 0.14019 0.04081 10.51090 26.12570 3.14236 57.79970 0.0030380000826 'International Tables Volume C Table 6.1.1.4 (pp. 500-502)' 'Henke, Gullikson and Davis, At. Data and Nucl. Data Tables, 1993, 54, 2'
O 0.05239 0.03377 3.04850 2.28680 1.54630 0.86700 13.27710 5.70110 0.32390 32.90890 0.250800013542 'International Tables Volume C Table 6.1.1.4 (pp. 500-502)' 'Henke, Gullikson and Davis, At. Data and Nucl. Data Tables, 1993, 54, 2'
N 0.03256 0.01839 12.21260 3.13220 2.01250 1.16630 0.00570 9.89330 28.99750 0.58260 -11.5290002823 'International Tables Volume C Table 6.1.1.4 (pp. 500-502)' 'Henke, Gullikson and Davis, At. Data and Nucl. Data Tables, 1993, 54, 2'

loop_
_geom_angle_atom_site_label_1
_geom_angle_atom_site_label_2
_geom_angle_atom_site_label_3
_geom_angle
_geom_angle_site_symmetry_1
_geom_angle_site_symmetry_3
_geom_angle_publ_flag
N5 Ru1 N2 99.21(10) . . ?
N4 Ru1 N2 177.12(10) . . ?
N4 Ru1 N5 78.05(10) . . ?
N1 Ru1 N2 77.51(9) . . ?
N1 Ru1 N5 91.67(9) . . ?
N1 Ru1 N4 101.61(9) . . ?
N3 Ru1 N2 78.51(9) . . ?
N3 Ru1 N5 92.08(9) . . ?
N3 Ru1 N4 102.34(9) . . ?
N3 Ru1 N1 156.02(9) . . ?
N6 Ru1 N2 88.79(10) . . ?
N6 Ru1 N5 171.97(10) . . ?
N6 Ru1 N4 93.94(10) . . ?
N6 Ru1 N1 89.34(9) . . ?
N6 Ru1 N3 90.23(10) . . ?
O0aa Cl O3aa 111.8(3) . . ?
O3 Cl O3aa 107.1(4) . . ?
O3 Cl O0aa 104.8(4) . . ?
O Cl O3aa 109.3(4) . . ?
O Cl O0aa 112.7(5) . . ?
O Cl O3 111.0(6) . . ?
C8 N2 Ru1 120.35(19) . . ?
C6 N2 Ru1 121.78(18) . . ?
C6 N2 C8 117.3(2) . . ?
C19 N5 Ru1 115.3(2) . . ?
C23 N5 Ru1 126.3(2) . . ?
C23 N5 C19 118.4(3) . . ?
C18 N4 Ru1 116.1(2) . . ?
C14 N4 Ru1 125.4(2) . . ?
C14 N4 C18 118.5(3) . . ?
C7 N7 C6 114.6(2) . . ?
C1 N1 Ru1 128.1(2) . . ?
C5 N1 Ru1 114.52(18) . . ?
C5 N1 C1 117.3(3) . . ?
C18 C19 N5 115.2(3) . . ?
C20 C19 N5 121.1(3) . . ?
C20 C19 C18 123.7(3) . . ?
N3 C9 C8 115.0(2) . . ?
C10 C9 C8 122.8(3) . . ?
C10 C9 N3 122.2(3) . . ?
C9 C8 N2 111.9(2) . . ?
N8 C8 N2 123.7(3) . . ?
N8 C8 C9 124.4(3) . . ?
C7 N8 C8 115.4(2) . . ?
N7 C6 N2 124.7(3) . . ?
C5 C6 N2 111.5(2) . . ?
C5 C6 N7 123.8(3) . . ?
C24 N9 C7 122.4(3) . . ?
C25 N9 C7 121.9(3) . . ?
C25 N9 C24 115.7(3) . . ?
C9 N3 Ru1 113.86(18) . . ?
C13 N3 Ru1 128.5(2) . . ?
C13 N3 C9 117.6(3) . . ?
O1 N6 Ru1 119.9(2) . . ?
O2 N6 Ru1 122.5(2) . . ?
O2 N6 O1 117.5(3) . . ?
C2 C1 N1 122.4(3) . . ?
C21 C22 C23 118.8(3) . . ?
C6 C5 N1 114.6(2) . . ?
C4 C5 N1 122.9(3) . . ?
C4 C5 C6 122.5(3) . . ?
C19 C18 N4 114.7(2) . . ?
C17 C18 N4 121.3(3) . . ?
C17 C18 C19 124.0(3) . . ?
C3 C2 C1 119.3(3) . . ?
C4 C3 C2 119.2(3) . . ?
C11 C10 C9 119.1(3) . . ?
C3 C4 C5 119.0(3) . . ?
N8 C7 N7 124.3(2) . . ?
N9 C7 N7 117.5(3) . . ?
N9 C7 N8 118.1(3) . . ?
C12 C11 C10 118.8(3) . . ?
C13 C12 C11 119.8(3) . . ?
C17 C16 C15 119.2(3) . . ?
C21 C20 C19 119.5(3) . . ?
C15 C14 N4 122.3(3) . . ?
C22 C23 N5 122.6(3) . . ?
C14 C15 C16 119.4(4) . . ?
C12 C13 N3 122.4(3) . . ?
C20 C21 C22 119.6(3) . . ?
C16 C17 C18 119.3(3) . . ?

loop_
_geom_bond_atom_site_label_1
_geom_bond_atom_site_label_2
_geom_bond_distance
_geom_bond_site_symmetry_2
_geom_bond_publ_flag
Ru1 N2 1.968(2) . ?
Ru1 N5 2.082(2) . ?
Ru1 N4 2.072(2) . ?
Ru1 N1 2.101(2) . ?
Ru1 N3 2.077(2) . ?
Ru1 N6 2.022(2) . ?
Cl O3aa 1.422(5) . ?
Cl O0aa 1.405(5) . ?
Cl O3 1.427(5) . ?
Cl O 1.308(6) . ?
N2 C8 1.349(3) . ?
N2 C6 1.343(4) . ?
N5 C19 1.359(4) . ?
N5 C23 1.346(4) . ?
O1 N6 1.255(3) . ?
N4 C18 1.356(4) . ?
N4 C14 1.349(4) . ?
N7 C6 1.301(4) . ?
N7 C7 1.380(4) . ?
N1 C1 1.352(4) . ?
N1 C5 1.363(4) . ?
C19 C18 1.469(5) . ?
C19 C20 1.389(5) . ?
C9 C8 1.476(4) . ?
C9 N3 1.374(4) . ?
C9 C10 1.376(4) . ?
O2 N6 1.235(4) . ?
C8 N8 1.307(4) . ?
N8 C7 1.365(4) . ?
C6 C5 1.489(4) . ?
N9 C7 1.320(4) . ?
N9 C24 1.457(4) . ?
N9 C25 1.449(4) . ?
N3 C13 1.339(4) . ?
C1 C2 1.386(5) . ?
C22 C23 1.380(5) . ?
C22 C21 1.373(6) . ?
C5 C4 1.373(4) . ?
C18 C17 1.383(4) . ?
C2 C3 1.376(5) . ?
C3 C4 1.383(5) . ?
C10 C11 1.385(4) . ?
C11 C12 1.373(5) . ?
C12 C13 1.380(5) . ?
C16 C15 1.375(6) . ?
C16 C17 1.380(6) . ?
C20 C21 1.373(5) . ?
C14 C15 1.369(5) . ?
